data_4108716
loop_
_publ_author_name
'Wataru Setaka'
'Takayoshi Nirengi'
'Chizuko Kabuto'
'Mitsuo Kira'

_publ_section_title
;
 Introduction of Clutch Function into a Molecular Gear System by
 Silane-Silicate Interconversion
;
_journal_name_full 'Journal of the American Chemical Society'
_journal_page_first 15762
_journal_page_last 15763
_journal_paper_doi 10.1021/ja805777p
_journal_volume 130
_journal_year 2008
_chemical_formula_sum 'C56 H58 Cl4 F3 K O6 Si'
_chemical_formula_weight 1093.01
_chemical_name_common Trifluorobistryptycilsilicate
_chemical_name_systematic
;
 ?
;
_space_group_IT_number 19
_symmetry_cell_setting orthorhombic
_symmetry_space_group_name_Hall 'P 2ac 2ab'
_symmetry_space_group_name_H-M 'P 21 21 21'
_atom_sites_solution_hydrogens geom
_atom_sites_solution_primary direct
_atom_sites_solution_secondary difmap
_audit_creation_method SHELXL-97
_cell_angle_alpha 90.00
_cell_angle_beta 90.00
_cell_angle_gamma 90.00
_cell_formula_units_Z 4
_cell_length_a 12.461(3)
_cell_length_b 18.925(5)
_cell_length_c 22.839(6)
_cell_measurement_temperature 90(2)
_cell_volume 5386(2)
_computing_structure_refinement 'SHELXL-97 (Sheldrick, 1997)'
_diffrn_ambient_temperature 90(2)
_diffrn_measured_fraction_theta_full 0.998
_diffrn_measured_fraction_theta_max 0.962
_diffrn_radiation_monochromator graphite
_diffrn_radiation_source 'fine-focus sealed tube'
_diffrn_radiation_type MoK\a
_diffrn_radiation_wavelength 0.71073
_diffrn_reflns_av_R_equivalents 0.0518
_diffrn_reflns_av_sigmaI/netI 0.0836
_diffrn_reflns_limit_h_max 14
_diffrn_reflns_limit_h_min -16
_diffrn_reflns_limit_k_max 19
_diffrn_reflns_limit_k_min -24
_diffrn_reflns_limit_l_max 27
_diffrn_reflns_limit_l_min -30
_diffrn_reflns_number 25185
_diffrn_reflns_theta_full 25.00
_diffrn_reflns_theta_max 28.14
_diffrn_reflns_theta_min 1.40
_exptl_absorpt_coefficient_mu 0.379
_exptl_absorpt_correction_T_max 0.9850
_exptl_absorpt_correction_T_min 0.8046
_exptl_absorpt_correction_type empirical
_exptl_crystal_density_diffrn 1.348
_exptl_crystal_F_000 2280
_exptl_crystal_size_max 0.60
_exptl_crystal_size_mid 0.20
_exptl_crystal_size_min 0.04
_refine_diff_density_max 1.413
_refine_diff_density_min -1.297
_refine_diff_density_rms 0.078
_refine_ls_abs_structure_details 'Flack H D (1983), Acta Cryst. A39, 876-881'
_refine_ls_abs_structure_Flack -0.15(7)
_refine_ls_extinction_method none
_refine_ls_goodness_of_fit_ref 1.065
_refine_ls_hydrogen_treatment constr
_refine_ls_matrix_type full
_refine_ls_number_parameters 823
_refine_ls_number_reflns 12234
_refine_ls_number_restraints 6
_refine_ls_restrained_S_all 1.066
_refine_ls_R_factor_all 0.1044
_refine_ls_R_factor_gt 0.0779
_refine_ls_shift/su_max 0.042
_refine_ls_shift/su_mean 0.002
_refine_ls_structure_factor_coef Fsqd
_refine_ls_weighting_details 'calc w=1/[\s^2^(Fo^2^)+(0.0919P)^2^+6.3440P] where P=(Fo^2^+2Fc^2^)/3'
_refine_ls_weighting_scheme calc
_refine_ls_wR_factor_gt 0.1993
_refine_ls_wR_factor_ref 0.2175
_reflns_number_gt 9182
_reflns_number_total 12234
_reflns_threshold_expression >2sigma(I)
_cod_data_source_file ja805777p_si_003.cif
_cod_data_source_block compound2
_cod_database_code 4108716

loop_
_symmetry_equiv_pos_as_xyz
'x, y, z'
'-x+1/2, -y, z+1/2'
'x+1/2, -y+1/2, -z'
'-x, y+1/2, -z+1/2'

loop_
_atom_site_label
_atom_site_type_symbol
_atom_site_fract_x
_atom_site_fract_y
_atom_site_fract_z
_atom_site_U_iso_or_equiv
_atom_site_adp_type
_atom_site_occupancy
_atom_site_symmetry_multiplicity
_atom_site_calc_flag
_atom_site_refinement_flags
_atom_site_disorder_assembly
_atom_site_disorder_group
Si01 Si 0.74071(9) 0.50033(7) 0.61772(4) 0.0277(2) Uani 1 1 d . . .
F01 F 0.6980(2) 0.53524(14) 0.55629(10) 0.0319(5) Uani 1 1 d . . .
F02 F 0.6979(2) 0.53493(14) 0.67961(10) 0.0346(6) Uani 1 1 d . . .
F03 F 0.82390(19) 0.43272(13) 0.61642(10) 0.0317(5) Uani 1 1 d . . .
C01 C 0.8666(3) 0.5665(2) 0.61839(17) 0.0289(8) Uani 1 1 d . . .
C02 C 0.6182(3) 0.4318(2) 0.61832(17) 0.0301(9) Uani 1 1 d . . .
C03 C 1.0325(4) 0.6551(2) 0.6196(2) 0.0368(10) Uani 1 1 d . . .
H03 H 1.0953 0.6880 0.6199 0.044 Uiso 1 1 calc R . .
C04 C 0.4582(4) 0.3378(3) 0.6203(2) 0.0474(13) Uani 1 1 d . . .
H04 H 0.3979 0.3030 0.6210 0.057 Uiso 1 1 calc R . .
C05 C 0.9463(3) 0.5565(2) 0.66992(17) 0.0292(9) Uani 1 1 d . . .
C06 C 1.0331(4) 0.6046(2) 0.67064(18) 0.0332(9) Uani 1 1 d . A .
C07 C 1.1119(4) 0.6030(3) 0.71409(19) 0.0368(10) Uani 1 1 d . . .
C08 C 1.1054(4) 0.5507(3) 0.75721(19) 0.0384(11) Uani 1 1 d . A .
H08 H 1.1582 0.5483 0.7871 0.046 Uiso 1 1 calc R . .
C09 C 1.0222(4) 0.5024(3) 0.75634(17) 0.0385(10) Uani 1 1 d . . .
H09 H 1.0193 0.4665 0.7854 0.046 Uiso 1 1 calc R A .
C10 C 0.9428(4) 0.5053(3) 0.71375(17) 0.0332(9) Uani 1 1 d . A .
H10 H 0.8856 0.4721 0.7145 0.040 Uiso 1 1 calc R . .
C11 C 0.9402(3) 0.5626(2) 0.56353(18) 0.0306(9) Uani 1 1 d . . .
C12 C 1.0287(3) 0.6093(3) 0.56458(17) 0.0319(9) Uani 1 1 d . . .
C13 C 1.0998(4) 0.6143(3) 0.5178(2) 0.0405(11) Uani 1 1 d . . .
H13 H 1.1584 0.6464 0.5194 0.049 Uiso 1 1 calc R . .
C14 C 1.0848(4) 0.5724(3) 0.4692(2) 0.0446(12) Uani 1 1 d . . .
H14 H 1.1321 0.5762 0.4367 0.053 Uiso 1 1 calc R . .
C15 C 0.9992(4) 0.5242(3) 0.46772(19) 0.0426(12) Uani 1 1 d . . .
H15 H 0.9899 0.4945 0.4346 0.051 Uiso 1 1 calc R . .
C16 C 0.9274(4) 0.5195(3) 0.51474(18) 0.0378(11) Uani 1 1 d . . .
H16 H 0.8697 0.4867 0.5133 0.045 Uiso 1 1 calc R . .
C17 C 0.8367(3) 0.6468(2) 0.62061(18) 0.0314(9) Uani 1 1 d . . .
C18 C 0.9255(4) 0.6939(3) 0.6221(2) 0.0377(10) Uani 1 1 d . A .
C19 C 0.9124(5) 0.7669(3) 0.6243(3) 0.0485(12) Uani 1 1 d . . .
C20 C 0.8084(5) 0.7944(3) 0.6251(3) 0.0569(14) Uani 1 1 d . A .
H20 H 0.7978 0.8440 0.6271 0.068 Uiso 1 1 calc R . .
C21 C 0.7215(5) 0.7499(3) 0.6231(3) 0.0511(13) Uani 1 1 d . . .
H21 H 0.6512 0.7692 0.6231 0.061 Uiso 1 1 calc R A .
C22 C 0.7349(4) 0.6765(3) 0.6211(2) 0.0404(10) Uani 1 1 d . A .
H22 H 0.6736 0.6467 0.6201 0.048 Uiso 1 1 calc R . .
C23 C 0.6127(4) 0.3832(3) 0.67352(18) 0.0349(10) Uani 1 1 d . . .
C24 C 0.5288(4) 0.3331(3) 0.6734(2) 0.0420(11) Uani 1 1 d . . .
C25 C 0.5156(5) 0.2852(3) 0.7194(2) 0.0510(14) Uani 1 1 d . . .
H25 H 0.4599 0.2510 0.7181 0.061 Uiso 1 1 calc R . .
C26 C 0.5853(5) 0.2882(3) 0.7673(2) 0.0549(15) Uani 1 1 d . . .
H26 H 0.5773 0.2559 0.7989 0.066 Uiso 1 1 calc R . .
C27 C 0.6656(5) 0.3379(3) 0.7685(2) 0.0442(12) Uani 1 1 d . . .
H27 H 0.7125 0.3401 0.8012 0.053 Uiso 1 1 calc R . .
C28 C 0.6792(4) 0.3857(3) 0.72196(17) 0.0356(10) Uani 1 1 d . . .
H28 H 0.7347 0.4200 0.7238 0.043 Uiso 1 1 calc R . .
C29 C 0.6161(4) 0.3777(3) 0.56646(18) 0.0328(9) Uani 1 1 d . . .
C30 C 0.5309(4) 0.3286(3) 0.5677(2) 0.0412(11) Uani 1 1 d . B .
C31 C 0.5213(5) 0.2760(3) 0.5250(2) 0.0537(14) Uani 1 1 d . . .
C32 C 0.5936(5) 0.2756(3) 0.4786(2) 0.0502(14) Uani 1 1 d . . .
H32 H 0.5864 0.2413 0.4485 0.060 Uiso 1 1 calc R . .
C33 C 0.6745(5) 0.3238(3) 0.47608(19) 0.0437(12) Uani 1 1 d . . .
H33 H 0.7238 0.3223 0.4444 0.052 Uiso 1 1 calc R B .
C34 C 0.6861(4) 0.3752(3) 0.51928(18) 0.0365(10) Uani 1 1 d . B .
H34 H 0.7424 0.4089 0.5164 0.044 Uiso 1 1 calc R . .
C35 C 0.5042(3) 0.4647(3) 0.61639(18) 0.0352(10) Uani 1 1 d . . .
C36 C 0.4195(4) 0.4140(3) 0.6178(2) 0.0453(12) Uani 1 1 d . B .
C37 C 0.3116(4) 0.4349(4) 0.6165(2) 0.0579(16) Uani 1 1 d . . .
C38 C 0.2885(4) 0.5079(4) 0.6152(2) 0.0600(17) Uani 1 1 d . B .
H38 H 0.2158 0.5230 0.6151 0.072 Uiso 1 1 calc R . .
C39 C 0.3694(4) 0.5579(4) 0.6140(2) 0.0552(15) Uani 1 1 d . . .
H39 H 0.3517 0.6067 0.6121 0.066 Uiso 1 1 calc R B .
C40 C 0.4776(4) 0.5372(3) 0.6154(2) 0.0435(11) Uani 1 1 d . B .
H40 H 0.5327 0.5718 0.6158 0.052 Uiso 1 1 calc R . .
C41 C 1.1989(8) 0.6602(6) 0.7156(4) 0.039(3) Uani 0.496(12) 1 d P A 1
H41A H 1.1902 0.6917 0.6818 0.059 Uiso 0.496(12) 1 calc PR A 1
H41B H 1.2698 0.6380 0.7141 0.059 Uiso 0.496(12) 1 calc PR A 1
H41C H 1.1922 0.6876 0.7518 0.059 Uiso 0.496(12) 1 calc PR A 1
C42 C 1.0067(11) 0.8137(7) 0.6358(6) 0.064(4) Uani 0.504(12) 1 d P A 1
H42A H 0.9835 0.8631 0.6359 0.096 Uiso 0.504(12) 1 calc PR A 1
H42B H 1.0606 0.8067 0.6051 0.096 Uiso 0.504(12) 1 calc PR A 1
H42C H 1.0379 0.8019 0.6740 0.096 Uiso 0.504(12) 1 calc PR A 1
C43 C 0.2190(10) 0.3938(7) 0.6193(6) 0.062(4) Uani 0.496(12) 1 d P B 2
H43A H 0.1557 0.4244 0.6170 0.093 Uiso 0.496(12) 1 calc PR B 2
H43B H 0.2179 0.3677 0.6564 0.093 Uiso 0.496(12) 1 calc PR B 2
H43C H 0.2183 0.3603 0.5866 0.093 Uiso 0.496(12) 1 calc PR B 2
C44 C 0.4490(9) 0.2137(7) 0.5261(5) 0.058(4) Uani 0.504(12) 1 d P B 2
H44A H 0.4599 0.1856 0.4905 0.087 Uiso 0.504(12) 1 calc PR B 2
H44B H 0.3743 0.2297 0.5279 0.087 Uiso 0.504(12) 1 calc PR B 2
H44C H 0.4652 0.1848 0.5605 0.087 Uiso 0.504(12) 1 calc PR B 2
C45 C 0.8771(5) 0.7165(4) 0.4739(2) 0.0547(14) Uani 1 1 d . C 2
H45A H 0.8428 0.7225 0.5127 0.066 Uiso 1 1 calc R C 2
H45B H 0.9093 0.6687 0.4726 0.066 Uiso 1 1 calc R C 2
Cl01 Cl 0.97890(14) 0.77951(10) 0.46605(8) 0.0721(5) Uani 1 1 d . C 2
Cl02 Cl 0.77752(15) 0.72301(9) 0.41868(6) 0.0682(5) Uani 1 1 d . C 2
C46 C 0.4178(6) 0.4869(5) 0.7597(3) 0.085(3) Uani 1 1 d . D 2
H46A H 0.4917 0.4692 0.7535 0.102 Uiso 1 1 calc R D 2
H46B H 0.3842 0.4937 0.7208 0.102 Uiso 1 1 calc R D 2
Cl03 Cl 0.42304(17) 0.5673(2) 0.79608(16) 0.1576(17) Uani 1 1 d . D 2
Cl04 Cl 0.3443(4) 0.4246(2) 0.79958(14) 0.195(2) Uani 1 1 d . D 2
K001 K 0.97690(9) 0.61839(6) 0.86821(4) 0.0402(2) Uani 1 1 d . . 2
O01 O 1.0748(9) 0.5047(7) 0.9302(4) 0.061(3) Uani 0.444(7) 1 d P E 3
C50 C 1.0062(13) 0.4677(11) 0.9628(6) 0.046(4) Uani 0.444(7) 1 d P E 3
H50A H 0.9738 0.4977 0.9936 0.055 Uiso 0.444(7) 1 calc PR E 3
H50B H 1.0426 0.4271 0.9817 0.055 Uiso 0.444(7) 1 calc PR E 3
C51 C 0.920(2) 0.4419(16) 0.9189(12) 0.094(12) Uani 0.444(7) 1 d P E 3
H51A H 0.9550 0.4234 0.8832 0.113 Uiso 0.444(7) 1 calc PR E 3
H51B H 0.8776 0.4031 0.9367 0.113 Uiso 0.444(7) 1 calc PR E 3
O02 O 0.8516(10) 0.4972(7) 0.9040(5) 0.057(3) Uani 0.444(7) 1 d P E 3
C52 C 0.776(2) 0.4777(15) 0.8647(8) 0.044(4) Uani 0.444(7) 1 d P E 3
H52A H 0.7284 0.4407 0.8812 0.053 Uiso 0.444(7) 1 calc PR E 3
H52B H 0.8092 0.4596 0.8283 0.053 Uiso 0.444(7) 1 calc PR E 3
C53 C 0.7115(17) 0.5486(9) 0.8528(5) 0.046(4) Uani 0.444(7) 1 d P E 3
H53A H 0.6463 0.5378 0.8297 0.055 Uiso 0.444(7) 1 calc PR E 3
H53B H 0.6885 0.5694 0.8906 0.055 Uiso 0.444(7) 1 calc PR E 3
O03 O 0.7735(7) 0.5971(5) 0.8228(4) 0.047(2) Uani 0.444(7) 1 d P E 3
C54 C 0.715(3) 0.6521(19) 0.7999(13) 0.123(17) Uani 0.444(7) 1 d P E 3
H54A H 0.6712 0.6742 0.8312 0.148 Uiso 0.444(7) 1 calc PR E 3
H54B H 0.6649 0.6339 0.7696 0.148 Uiso 0.444(7) 1 calc PR E 3
C55 C 0.7898(16) 0.7078(19) 0.7726(8) 0.073(9) Uani 0.444(7) 1 d P E 3
H55A H 0.8233 0.6876 0.7370 0.087 Uiso 0.444(7) 1 calc PR E 3
H55B H 0.7466 0.7492 0.7604 0.087 Uiso 0.444(7) 1 calc PR E 3
O04 O 0.8723(7) 0.7309(5) 0.8111(3) 0.046(2) Uani 0.444(7) 1 d P E 3
C56 C 0.9503(16) 0.7766(12) 0.7849(7) 0.056(6) Uani 0.444(7) 1 d P E 3
H56A H 0.9131 0.8182 0.7683 0.067 Uiso 0.444(7) 1 calc PR E 3
H56B H 0.9854 0.7512 0.7522 0.067 Uiso 0.444(7) 1 calc PR E 3
C57 C 1.0328(15) 0.8009(12) 0.8258(7) 0.041(4) Uani 0.444(7) 1 d P E 3
H57A H 1.0801 0.8362 0.8069 0.049 Uiso 0.444(7) 1 calc PR E 3
H57B H 0.9997 0.8225 0.8609 0.049 Uiso 0.444(7) 1 calc PR E 3
O05 O 1.0930(7) 0.7380(5) 0.8415(3) 0.048(2) Uani 0.444(7) 1 d P E 3
C58 C 1.179(2) 0.7539(14) 0.8801(7) 0.061(6) Uani 0.444(7) 1 d P E 3
H58A H 1.1499 0.7709 0.9179 0.073 Uiso 0.444(7) 1 calc PR E 3
H58B H 1.2235 0.7920 0.8631 0.073 Uiso 0.444(7) 1 calc PR E 3
C59 C 1.2449(18) 0.6918(15) 0.8899(8) 0.052(5) Uani 0.444(7) 1 d P E 3
H59A H 1.3061 0.7035 0.9157 0.062 Uiso 0.444(7) 1 calc PR E 3
H59B H 1.2733 0.6737 0.8523 0.062 Uiso 0.444(7) 1 calc PR E 3
O06 O 1.1753(7) 0.6380(6) 0.9180(3) 0.047(3) Uani 0.444(7) 1 d P E 3
C60 C 1.2339(17) 0.5761(11) 0.9331(7) 0.055(5) Uani 0.444(7) 1 d P E 3
H60A H 1.2973 0.5885 0.9571 0.067 Uiso 0.444(7) 1 calc PR E 3
H60B H 1.2588 0.5515 0.8973 0.067 Uiso 0.444(7) 1 calc PR E 3
C61 C 1.158(3) 0.529(3) 0.9673(14) 0.19(3) Uani 0.444(7) 1 d P E 3
H61A H 1.1984 0.4888 0.9836 0.230 Uiso 0.444(7) 1 calc PR E 3
H61B H 1.1273 0.5565 1.0003 0.230 Uiso 0.444(7) 1 calc PR E 3
O07 O 0.9617(9) 0.4865(5) 0.9179(4) 0.070(3) Uani 0.556(7) 1 d P E 4
C70 C 1.060(4) 0.4640(13) 0.9483(14) 0.22(3) Uani 0.556(7) 1 d P E 4
H70A H 1.0377 0.4421 0.9857 0.269 Uiso 0.556(7) 1 calc PR E 4
H70B H 1.0928 0.4261 0.9244 0.269 Uiso 0.556(7) 1 calc PR E 4
C71 C 0.869(2) 0.4521(13) 0.9240(7) 0.093(8) Uani 0.556(7) 1 d P E 4
H71A H 0.8469 0.4541 0.9656 0.111 Uiso 0.556(7) 1 calc PR E 4
H71B H 0.8801 0.4019 0.9136 0.111 Uiso 0.556(7) 1 calc PR E 4
O08 O 0.7910(10) 0.5406(5) 0.8605(4) 0.069(3) Uani 0.556(7) 1 d P E 4
C72 C 0.784(3) 0.4796(15) 0.8889(14) 0.117(15) Uani 0.556(7) 1 d P E 4
H72A H 0.7677 0.4431 0.8592 0.141 Uiso 0.556(7) 1 calc PR E 4
H72B H 0.7205 0.4831 0.9146 0.141 Uiso 0.556(7) 1 calc PR E 4
C73 C 0.7168(13) 0.5594(9) 0.8210(11) 0.088(5) Uani 0.556(7) 1 d P E 4
H73A H 0.6452 0.5527 0.8390 0.106 Uiso 0.556(7) 1 calc PR E 4
H73B H 0.7217 0.5263 0.7875 0.106 Uiso 0.556(7) 1 calc PR E 4
O09 O 0.8014(8) 0.6712(6) 0.8070(6) 0.082(3) Uani 0.556(7) 1 d P E 4
C74 C 0.7225(14) 0.6346(14) 0.7971(7) 0.098(9) Uani 0.556(7) 1 d P E 4
H74A H 0.7144 0.6317 0.7541 0.118 Uiso 0.556(7) 1 calc PR E 4
H74B H 0.6591 0.6604 0.8122 0.118 Uiso 0.556(7) 1 calc PR E 4
C75 C 0.8127(15) 0.7308(12) 0.7785(9) 0.087(8) Uani 0.556(7) 1 d P E 4
H75A H 0.7488 0.7601 0.7871 0.104 Uiso 0.556(7) 1 calc PR E 4
H75B H 0.8102 0.7194 0.7362 0.104 Uiso 0.556(7) 1 calc PR E 4
O10 O 0.9816(6) 0.7554(4) 0.8213(4) 0.0530(19) Uani 0.556(7) 1 d P E 4
C76 C 0.906(2) 0.7751(12) 0.7878(12) 0.133(12) Uani 0.556(7) 1 d P E 4
H76A H 0.9384 0.7842 0.7489 0.160 Uiso 0.556(7) 1 calc PR E 4
H76B H 0.8801 0.8211 0.8027 0.160 Uiso 0.556(7) 1 calc PR E 4
C77 C 1.0728(15) 0.7943(12) 0.8292(10) 0.081(7) Uani 0.556(7) 1 d P E 4
H77A H 1.0513 0.8382 0.8498 0.097 Uiso 0.556(7) 1 calc PR E 4
H77B H 1.0980 0.8086 0.7899 0.097 Uiso 0.556(7) 1 calc PR E 4
O11 O 1.1564(7) 0.7026(6) 0.8817(4) 0.070(3) Uani 0.556(7) 1 d P E 4
C78 C 1.160(2) 0.7679(12) 0.8585(12) 0.095(7) Uani 0.556(7) 1 d P E 4
H78A H 1.2216 0.7691 0.8310 0.114 Uiso 0.556(7) 1 calc PR E 4
H78B H 1.1770 0.8011 0.8906 0.114 Uiso 0.556(7) 1 calc PR E 4
C79 C 1.242(2) 0.6766(14) 0.9107(10) 0.082(6) Uani 0.556(7) 1 d P E 4
H79A H 1.2975 0.6657 0.8809 0.099 Uiso 0.556(7) 1 calc PR E 4
H79B H 1.2711 0.7155 0.9350 0.099 Uiso 0.556(7) 1 calc PR E 4
O12 O 1.1539(13) 0.5716(5) 0.9312(4) 0.079(4) Uani 0.556(7) 1 d P E 4
C80 C 1.2350(16) 0.624(2) 0.9432(11) 0.144(14) Uani 0.556(7) 1 d P E 4
H80A H 1.2236 0.6408 0.9836 0.172 Uiso 0.556(7) 1 calc PR E 4
H80B H 1.3053 0.5993 0.9426 0.172 Uiso 0.556(7) 1 calc PR E 4
C81 C 1.1436(14) 0.5136(11) 0.9618(7) 0.072(5) Uani 0.556(7) 1 d PU E 4
H81A H 1.1343 0.5277 1.0032 0.086 Uiso 0.556(7) 1 calc PR E 4
H81B H 1.2126 0.4879 0.9592 0.086 Uiso 0.556(7) 1 calc PR E 4

loop_
_atom_site_aniso_label
_atom_site_aniso_U_11
_atom_site_aniso_U_22
_atom_site_aniso_U_33
_atom_site_aniso_U_23
_atom_site_aniso_U_13
_atom_site_aniso_U_12
Si01 0.0306(5) 0.0302(6) 0.0225(4) 0.0025(4) 0.0001(4) -0.0005(5)
F01 0.0340(13) 0.0345(15) 0.0272(11) 0.0063(10) -0.0020(9) -0.0020(11)
F02 0.0367(13) 0.0396(15) 0.0276(11) -0.0001(10) 0.0046(10) -0.0002(12)
F03 0.0341(12) 0.0325(14) 0.0287(11) 0.0036(10) -0.0022(10) 0.0012(10)
C01 0.0327(19) 0.032(2) 0.0219(17) 0.0032(16) -0.0004(16) 0.0030(17)
C02 0.034(2) 0.033(2) 0.0231(17) 0.0004(17) -0.0038(16) -0.0010(17)
C03 0.040(2) 0.031(2) 0.039(2) -0.0004(19) 0.003(2) -0.0041(19)
C04 0.043(3) 0.053(3) 0.046(3) 0.014(2) -0.007(2) -0.019(2)
C05 0.032(2) 0.029(2) 0.0264(18) -0.0017(16) -0.0002(15) 0.0013(17)
C06 0.037(2) 0.032(3) 0.0311(19) -0.0020(17) 0.0039(17) 0.0013(19)
C07 0.038(2) 0.040(3) 0.033(2) -0.0093(18) 0.0009(17) 0.001(2)
C08 0.036(2) 0.052(3) 0.0278(19) -0.0075(19) -0.0041(17) 0.002(2)
C09 0.042(2) 0.047(3) 0.0257(18) -0.0004(19) -0.0005(17) 0.007(2)
C10 0.033(2) 0.036(3) 0.0310(19) 0.0019(18) -0.0002(16) -0.002(2)
C11 0.032(2) 0.028(2) 0.033(2) 0.0033(17) -0.0025(16) 0.0002(18)
C12 0.0261(19) 0.040(3) 0.0296(18) 0.0055(17) 0.0017(16) -0.0016(19)
C13 0.030(2) 0.049(3) 0.043(2) 0.010(2) 0.0025(18) -0.002(2)
C14 0.032(2) 0.068(4) 0.035(2) 0.008(2) 0.0074(18) 0.006(2)
C15 0.039(3) 0.062(4) 0.0258(19) -0.0035(19) 0.0038(17) 0.006(2)
C16 0.034(2) 0.051(3) 0.0282(19) 0.0009(18) 0.0006(17) 0.000(2)
C17 0.033(2) 0.031(2) 0.0293(19) -0.0017(17) 0.0022(17) -0.0036(17)
C18 0.045(2) 0.033(3) 0.035(2) 0.0026(18) 0.000(2) -0.005(2)
C19 0.052(3) 0.034(3) 0.059(3) -0.003(2) -0.005(2) -0.004(2)
C20 0.063(3) 0.026(3) 0.082(4) 0.000(3) -0.006(3) 0.004(2)
C21 0.051(3) 0.036(3) 0.066(3) -0.004(3) -0.002(3) 0.009(2)
C22 0.044(2) 0.037(3) 0.040(2) 0.002(2) -0.002(2) 0.003(2)
C23 0.039(2) 0.036(3) 0.0288(19) 0.0054(18) -0.0052(17) -0.004(2)
C24 0.044(3) 0.043(3) 0.039(2) 0.009(2) -0.002(2) -0.012(2)
C25 0.056(3) 0.048(3) 0.049(3) 0.015(2) -0.003(2) -0.018(3)
C26 0.066(4) 0.062(4) 0.037(2) 0.018(2) -0.003(2) -0.010(3)
C27 0.054(3) 0.048(3) 0.030(2) 0.006(2) -0.010(2) -0.004(3)
C28 0.040(2) 0.039(3) 0.0275(19) 0.0027(18) -0.0005(17) -0.006(2)
C29 0.036(2) 0.032(3) 0.0306(19) 0.0036(18) -0.0077(16) 0.000(2)
C30 0.042(3) 0.045(3) 0.036(2) 0.009(2) -0.012(2) -0.007(2)
C31 0.071(4) 0.050(3) 0.039(2) 0.007(2) -0.022(3) -0.021(3)
C32 0.081(4) 0.039(3) 0.031(2) -0.002(2) -0.016(2) -0.009(3)
C33 0.063(3) 0.039(3) 0.029(2) 0.0006(18) -0.006(2) 0.001(3)
C34 0.043(2) 0.037(3) 0.0294(19) -0.0008(18) -0.0047(17) 0.000(2)
C35 0.035(2) 0.047(3) 0.0242(17) 0.0037(18) 0.0023(16) -0.0021(19)
C36 0.035(2) 0.065(4) 0.036(2) 0.014(2) -0.003(2) -0.008(2)
C37 0.032(2) 0.101(5) 0.041(3) 0.016(3) -0.002(2) -0.013(3)
C38 0.038(3) 0.102(5) 0.040(3) 0.006(3) 0.005(2) 0.020(3)
C39 0.047(3) 0.078(4) 0.041(3) 0.017(3) 0.010(2) 0.018(3)
C40 0.044(2) 0.055(3) 0.032(2) 0.009(2) 0.009(2) 0.006(2)
C41 0.036(5) 0.051(7) 0.031(4) 0.000(4) -0.008(4) -0.004(4)
C42 0.062(8) 0.041(7) 0.088(9) 0.005(6) 0.014(7) 0.004(6)
C43 0.049(6) 0.060(8) 0.078(8) 0.003(7) 0.001(6) -0.006(6)
C44 0.051(6) 0.063(9) 0.060(7) 0.007(6) -0.011(5) -0.022(6)
C45 0.064(3) 0.055(4) 0.046(3) 0.017(3) -0.003(3) 0.000(3)
Cl01 0.0658(9) 0.0589(10) 0.0916(11) 0.0239(9) 0.0076(9) -0.0055(9)
Cl02 0.0932(12) 0.0613(10) 0.0501(7) -0.0008(7) -0.0278(7) 0.0056(9)
C46 0.059(4) 0.151(8) 0.044(3) -0.022(4) 0.007(3) 0.009(5)
Cl03 0.0505(10) 0.234(4) 0.188(3) -0.147(3) 0.0163(14) -0.0161(16)
Cl04 0.295(5) 0.176(3) 0.115(2) 0.095(2) 0.125(3) 0.133(3)
K001 0.0430(5) 0.0378(6) 0.0399(5) -0.0042(4) -0.0021(4) 0.0022(5)
O01 0.080(7) 0.052(7) 0.053(5) 0.021(5) 0.024(5) 0.018(6)
C50 0.056(7) 0.063(11) 0.019(5) 0.002(5) 0.010(5) 0.018(6)
C51 0.11(2) 0.070(17) 0.104(18) -0.002(12) 0.070(15) 0.047(16)
O02 0.070(8) 0.066(8) 0.036(5) -0.011(5) 0.003(5) 0.006(6)
C52 0.053(9) 0.035(9) 0.044(7) -0.019(6) 0.005(7) -0.010(7)
C53 0.077(12) 0.036(8) 0.025(5) -0.005(5) 0.003(6) -0.004(7)
O03 0.044(5) 0.039(5) 0.058(5) -0.009(4) -0.002(4) -0.006(4)
C54 0.11(2) 0.15(2) 0.11(2) 0.077(17) 0.077(18) 0.11(2)
C55 0.026(8) 0.17(3) 0.025(6) -0.019(10) -0.001(6) -0.011(11)
O04 0.047(5) 0.048(6) 0.043(4) -0.004(4) -0.008(4) 0.008(4)
C56 0.067(12) 0.063(12) 0.038(7) -0.015(8) 0.015(8) 0.006(9)
C57 0.053(11) 0.035(9) 0.036(6) 0.002(5) -0.003(6) 0.010(10)
O05 0.052(5) 0.050(6) 0.041(4) -0.008(4) -0.002(4) 0.003(5)
C58 0.097(15) 0.050(14) 0.035(7) -0.005(7) -0.015(8) -0.019(11)
C59 0.025(6) 0.090(16) 0.041(8) 0.016(8) 0.002(6) -0.009(7)
O06 0.029(4) 0.075(8) 0.038(4) 0.002(4) -0.005(3) 0.014(4)
C60 0.041(9) 0.093(14) 0.033(6) -0.018(7) -0.010(5) 0.031(10)
C61 0.16(3) 0.34(7) 0.079(17) -0.13(3) 0.08(2) -0.08(3)
O07 0.111(9) 0.029(4) 0.069(5) 0.009(4) -0.022(5) -0.015(5)
C70 0.47(8) 0.040(13) 0.16(3) 0.006(15) -0.17(4) 0.05(3)
C71 0.15(2) 0.084(17) 0.040(7) 0.027(9) -0.001(10) -0.052(15)
O08 0.083(7) 0.050(6) 0.075(6) 0.000(4) 0.001(5) -0.006(5)
C72 0.12(3) 0.059(14) 0.17(4) -0.02(2) 0.09(3) -0.025(16)
C73 0.049(8) 0.063(11) 0.152(18) 0.007(12) -0.037(11) -0.001(7)
O09 0.049(5) 0.073(7) 0.125(9) 0.031(6) -0.043(6) -0.008(5)
C74 0.063(10) 0.17(2) 0.059(9) 0.028(10) -0.057(8) -0.041(11)
C75 0.061(11) 0.105(15) 0.094(13) 0.042(11) -0.051(9) -0.016(9)
O10 0.060(5) 0.034(4) 0.065(5) 0.005(3) -0.013(4) -0.010(4)
C76 0.116(18) 0.072(13) 0.21(3) 0.096(15) -0.090(17) -0.030(12)
C77 0.058(12) 0.057(13) 0.127(14) 0.040(10) -0.027(10) -0.025(10)
O11 0.058(5) 0.081(7) 0.070(5) 0.018(5) -0.007(4) -0.025(5)
C78 0.089(14) 0.050(10) 0.14(2) 0.012(14) -0.015(16) -0.034(10)
C79 0.060(11) 0.089(15) 0.098(18) 0.007(14) -0.018(14) -0.028(10)
O12 0.129(11) 0.059(7) 0.049(5) -0.003(4) -0.037(6) 0.029(7)
C80 0.038(9) 0.30(5) 0.097(16) 0.01(2) 0.000(10) -0.032(18)
C81 0.067(7) 0.084(9) 0.065(7) 0.044(6) -0.018(6) 0.035(6)

loop_
_atom_type_symbol
_atom_type_description
_atom_type_scat_dispersion_real
_atom_type_scat_dispersion_imag
_atom_type_scat_source
C C 0.0033 0.0016 'International Tables Vol C Tables 4.2.6.8 and 6.1.1.4'
H H 0.0000 0.0000 'International Tables Vol C Tables 4.2.6.8 and 6.1.1.4'
O O 0.0106 0.0060 'International Tables Vol C Tables 4.2.6.8 and 6.1.1.4'
F F 0.0171 0.0103 'International Tables Vol C Tables 4.2.6.8 and 6.1.1.4'
Si Si 0.0817 0.0704 'International Tables Vol C Tables 4.2.6.8 and 6.1.1.4'
K K 0.2009 0.2494 'International Tables Vol C Tables 4.2.6.8 and 6.1.1.4'
Cl Cl 0.1484 0.1585 'International Tables Vol C Tables 4.2.6.8 and 6.1.1.4'

loop_
_geom_angle_atom_site_label_1
_geom_angle_atom_site_label_2
_geom_angle_atom_site_label_3
_geom_angle
_geom_angle_site_symmetry_1
_geom_angle_site_symmetry_3
F01 Si01 F02 117.98(14) . .
F01 Si01 F03 120.12(14) . .
F02 Si01 F03 121.90(14) . .
F01 Si01 C02 91.11(15) . .
F02 Si01 C02 90.26(16) . .
F03 Si01 C02 88.68(16) . .
F01 Si01 C01 90.48(15) . .
F02 Si01 C01 89.91(15) . .
F03 Si01 C01 89.61(16) . .
C02 Si01 C01 178.09(19) . .
C05 C01 C11 103.1(3) . .
C05 C01 C17 104.2(3) . .
C11 C01 C17 102.3(3) . .
C05 C01 Si01 115.5(3) . .
C11 C01 Si01 115.1(3) . .
C17 C01 Si01 114.9(3) . .
C35 C02 C23 102.7(3) . .
C35 C02 C29 103.0(3) . .
C23 C02 C29 103.0(4) . .
C35 C02 Si01 115.9(3) . .
C23 C02 Si01 114.8(3) . .
C29 C02 Si01 115.5(3) . .
C06 C03 C18 106.3(4) . .
C06 C03 C12 106.2(4) . .
C18 C03 C12 106.1(4) . .
C24 C04 C30 106.4(4) . .
C24 C04 C36 105.8(4) . .
C30 C04 C36 105.6(4) . .
C10 C05 C06 117.6(4) . .
C10 C05 C01 127.5(4) . .
C06 C05 C01 114.8(4) . .
C07 C06 C05 122.1(4) . .
C07 C06 C03 124.6(4) . .
C05 C06 C03 113.3(4) . .
C06 C07 C08 118.3(4) . .
C06 C07 C41 119.9(5) . .
C08 C07 C41 121.7(5) . .
C09 C08 C07 120.1(4) . .
C08 C09 C10 121.2(4) . .
C09 C10 C05 120.5(4) . .
C16 C11 C12 118.0(4) . .
C16 C11 C01 127.4(4) . .
C12 C11 C01 114.6(4) . .
C13 C12 C11 121.7(4) . .
C13 C12 C03 125.0(4) . .
C11 C12 C03 113.1(4) . .
C14 C13 C12 119.6(5) . .
C13 C14 C15 119.7(4) . .
C16 C15 C14 120.6(5) . .
C11 C16 C15 120.3(5) . .
C22 C17 C18 117.3(4) . .
C22 C17 C01 127.6(4) . .
C18 C17 C01 115.1(4) . .
C19 C18 C17 122.1(5) . .
C19 C18 C03 125.7(4) . .
C17 C18 C03 112.2(4) . .
C18 C19 C20 118.6(5) . .
C18 C19 C42 120.1(7) . .
C20 C19 C42 120.5(7) . .
C21 C20 C19 120.2(5) . .
C20 C21 C22 121.1(5) . .
C17 C22 C21 120.7(5) . .
C28 C23 C24 117.9(4) . .
C28 C23 C02 126.9(4) . .
C24 C23 C02 115.2(4) . .
C25 C24 C23 121.5(5) . .
C25 C24 C04 125.2(5) . .
C23 C24 C04 113.3(4) . .
C24 C25 C26 119.3(5) . .
C27 C26 C25 119.6(5) . .
C26 C27 C28 121.0(4) . .
C23 C28 C27 120.7(5) . .
C34 C29 C30 117.8(4) . .
C34 C29 C02 126.8(4) . .
C30 C29 C02 115.3(4) . .
C31 C30 C29 121.2(5) . .
C31 C30 C04 125.8(5) . .
C29 C30 C04 112.9(4) . .
C32 C31 C30 118.7(5) . .
C32 C31 C44 113.7(7) . .
C30 C31 C44 127.2(7) . .
C33 C32 C31 120.6(5) . .
C33 C32 K001 76.1(3) . 2_664
C31 C32 K001 113.6(4) . 2_664
C32 C33 C34 121.0(5) . .
C32 C33 K001 80.2(3) . 2_664
C34 C33 K001 110.9(3) . 2_664
C29 C34 C33 120.6(5) . .
C40 C35 C36 118.6(4) . .
C40 C35 C02 127.3(4) . .
C36 C35 C02 114.0(4) . .
C37 C36 C35 121.3(6) . .
C37 C36 C04 124.9(5) . .
C35 C36 C04 113.8(4) . .
C43 C37 C36 129.4(8) . .
C43 C37 C38 112.3(7) . .
C36 C37 C38 118.2(5) . .
C39 C38 C37 121.4(5) . .
C38 C39 C40 120.5(6) . .
C39 C40 C35 119.9(5) . .
Cl01 C45 Cl02 112.7(3) . .
Cl03 C46 Cl04 111.2(4) . .
C33 K001 C32 23.67(14) 2_665 2_665
C50 O01 C61 108(2) . .
O01 C50 C51 104.4(15) . .
O02 C51 C50 110(2) . .
C52 O02 C51 113(2) . .
O02 C52 C53 103.6(18) . .
O03 C53 C52 111.3(17) . .
C54 O03 C53 113.1(18) . .
O03 C54 C55 110(3) . .
O04 C55 C54 113(2) . .
C55 O04 C56 114.6(14) . .
O04 C56 C57 113.5(15) . .
O05 C57 C56 105.3(16) . .
C58 O05 C57 111.8(14) . .
O05 C58 C59 111(2) . .
C58 C59 O06 107.0(18) . .
C60 O06 C59 111.7(15) . .
O06 C60 C61 107(3) . .
O01 C61 C60 110(3) . .
C71 O07 C70 122(2) . .
C81 C70 O07 121.1(18) . .
O07 C71 C72 113.9(19) . .
C72 O08 C73 121(2) . .
O08 C72 C71 123(3) . .
O08 C73 C74 117.1(13) . .
C74 O09 C75 118.8(14) . .
O09 C74 C73 120.0(15) . .
O09 C75 C76 120.7(15) . .
C76 O10 C77 122.5(14) . .
O10 C76 C75 121.0(17) . .
O10 C77 C78 121.9(19) . .
C78 O11 C79 120.1(15) . .
O11 C78 C77 120.0(19) . .
C80 C79 O11 122(2) . .
C81 O12 C80 122.9(17) . .
C79 C80 O12 119(2) . .
O12 C81 C70 120.4(15) . .

loop_
_geom_bond_atom_site_label_1
_geom_bond_atom_site_label_2
_geom_bond_distance
_geom_bond_site_symmetry_2
Si01 F01 1.639(2) .
Si01 F02 1.647(3) .
Si01 F03 1.647(3) .
Si01 C02 2.004(4) .
Si01 C01 2.007(4) .
C01 C05 1.552(5) .
C01 C11 1.554(6) .
C01 C17 1.566(6) .
C02 C35 1.551(6) .
C02 C23 1.562(6) .
C02 C29 1.565(6) .
C03 C06 1.507(6) .
C03 C18 1.523(7) .
C03 C12 1.526(6) .
C04 C24 1.501(7) .
C04 C30 1.514(7) .
C04 C36 1.522(8) .
C05 C10 1.394(6) .
C05 C06 1.414(6) .
C06 C07 1.397(6) .
C07 C08 1.400(7) .
C07 C41 1.532(11) .
C08 C09 1.381(7) .
C09 C10 1.389(6) .
C11 C16 1.390(6) .
C11 C12 1.415(6) .
C12 C13 1.390(6) .
C13 C14 1.378(8) .
C14 C15 1.404(8) .
C15 C16 1.401(6) .
C17 C22 1.387(7) .
C17 C18 1.421(6) .
C18 C19 1.393(7) .
C19 C20 1.396(8) .
C19 C42 1.495(14) .
C20 C21 1.372(8) .
C21 C22 1.399(7) .
C23 C28 1.383(6) .
C23 C24 1.411(7) .
C24 C25 1.397(7) .
C25 C26 1.399(8) .
C26 C27 1.374(8) .
C27 C28 1.405(7) .
C29 C34 1.387(6) .
C29 C30 1.412(7) .
C30 C31 1.399(8) .
C31 C32 1.390(8) .
C31 C44 1.484(13) .
C32 C33 1.361(8) .
C32 K001 3.340(5) 2_664
C33 C34 1.394(7) .
C33 K001 3.290(5) 2_664
C35 C40 1.411(7) .
C35 C36 1.427(7) .
C36 C37 1.401(7) .
C37 C43 1.394(13) .
C37 C38 1.411(10) .
C38 C39 1.384(9) .
C39 C40 1.404(7) .
C45 Cl01 1.751(6) .
C45 Cl02 1.773(6) .
C46 Cl03 1.734(9) .
C46 Cl04 1.749(9) .
K001 C33 3.290(5) 2_665
K001 C32 3.340(5) 2_665
O01 C50 1.33(2) .
O01 C61 1.42(4) .
C50 C51 1.55(4) .
C51 O02 1.39(3) .
O02 C52 1.35(3) .
C52 C53 1.59(3) .
C53 O03 1.382(19) .
O03 C54 1.38(3) .
C54 C55 1.54(4) .
C55 O04 1.423(19) .
O04 C56 1.43(2) .
C56 C57 1.46(3) .
C57 O05 1.45(2) .
O05 C58 1.42(3) .
C58 C59 1.45(4) .
C59 O06 1.48(2) .
O06 C60 1.42(2) .
C60 C61 1.51(5) .
O07 C71 1.33(2) .
O07 C70 1.47(4) .
C70 C81 1.43(4) .
C71 C72 1.42(4) .
O08 C72 1.33(3) .
O08 C73 1.340(18) .
C73 C74 1.53(3) .
O09 C74 1.22(2) .
O09 C75 1.31(2) .
C75 C76 1.45(3) .
O10 C76 1.27(2) .
O10 C77 1.37(2) .
C77 C78 1.37(3) .
O11 C78 1.35(2) .
O11 C79 1.35(2) .
C79 C80 1.25(4) .
O12 C81 1.31(2) .
O12 C80 1.44(3) .
